data_4332447
loop_
_publ_author_name
'Amo-Ochoa, Pilar'
'Rodr\'iguez-Tapiador, M Isabel'
'Castillo, Oscar'
'Olea, David'
'Guijarro, Alejandro'
'Alexandre, Simone S.'
'G\'omez-Herrero, Julio'
'Zamora, F\'elix'

_publ_contact_author
;
 Universidad Autonoma de Madrid. Departamento de Quimica Inorganica. 
 Facultad de Ciencias, Ctra. de Colmenar Viejo, Km 15,
 E-28049 Madrid, Spain
;
_publ_section_title
;
 Assembling of Dimeric Entities of Cd(II) with 6-Mercaptopurine to Afford
 One-Dimensional Coordination Polymers:&#x00A0; Synthesis and Scanning
 Probe Microscopy Characterization
;
_journal_issue 19
_journal_name_full 'Inorganic Chemistry'
_journal_page_first 7642
_journal_page_last 7650
_journal_paper_doi 10.1021/ic060384f
_journal_volume 45
_journal_year 2006
_chemical_formula_moiety 'C20 H20 Cd2 N16 O2 S4, 4(N O3), 2(H2 O)'
_chemical_formula_sum 'C20 H24 Cd2 N20 O16 S4'
_chemical_formula_weight 1153.64
_chemical_name_systematic
;
 ?
;
_space_group_IT_number 2
_symmetry_cell_setting triclinic
_symmetry_Int_Tables_number 2
_symmetry_space_group_name_Hall '-P 1'
_symmetry_space_group_name_H-M 'P -1'
_atom_sites_solution_hydrogens geom
_atom_sites_solution_primary direct
_atom_sites_solution_secondary difmap
_audit_creation_method SHELXL-97
_cell_angle_alpha 110.08(2)
_cell_angle_beta 95.45(2)
_cell_angle_gamma 96.82(2)
_cell_formula_units_Z 1
_cell_length_a 7.294(2)
_cell_length_b 10.730(3)
_cell_length_c 12.796(3)
_cell_measurement_reflns_used 6724
_cell_measurement_temperature 293(2)
_cell_measurement_theta_max 27.09
_cell_measurement_theta_min 2.84
_cell_volume 924.0(4)
_computing_molecular_graphics 'Ortep-3 for Windows (Farrugia, 1997)'
_computing_publication_material 'WinGX publication routines (Farrugia, 1999)'
_computing_structure_refinement 'SHELXL-97 (Sheldrick, 1997)'
_diffrn_ambient_temperature 293(2)
_diffrn_detector_area_resol_mean '1024 \\times 1024 with blocks 2\\times 2'
_diffrn_measured_fraction_theta_full 0.967
_diffrn_measured_fraction_theta_max 0.967
_diffrn_measurement_device_type Xcalibur
_diffrn_measurement_method \w
_diffrn_radiation_monochromator graphite
_diffrn_radiation_source 'fine-focus sealed tube'
_diffrn_radiation_type MoK\a
_diffrn_radiation_wavelength 0.71069
_diffrn_reflns_av_R_equivalents 0.0694
_diffrn_reflns_av_sigmaI/netI 0.0908
_diffrn_reflns_limit_h_max 8
_diffrn_reflns_limit_h_min -9
_diffrn_reflns_limit_k_max 13
_diffrn_reflns_limit_k_min -13
_diffrn_reflns_limit_l_max 16
_diffrn_reflns_limit_l_min -16
_diffrn_reflns_number 6724
_diffrn_reflns_theta_full 27.09
_diffrn_reflns_theta_max 27.09
_diffrn_reflns_theta_min 2.84
_diffrn_standards_decay_% 0
_diffrn_standards_interval_count 0
_diffrn_standards_interval_time 0
_diffrn_standards_number 0
_exptl_absorpt_coefficient_mu 1.477
_exptl_absorpt_correction_T_max 0.97481
_exptl_absorpt_correction_T_min 0.92235
_exptl_absorpt_correction_type numerical
_exptl_absorpt_process_details
;
CrysAlis RED, Oxford Diffraction Ltd.,
Version 1.170.32 (release 06.06.2003 CrysAlis170 VC++)
(compiled Jun  6 2003,13:53:32)
Analytical numeric absorption correction using a multifaceted crystal
model based on expressions derived by R.C. Clark & J.S. Reid.
;
_exptl_crystal_colour blue
_exptl_crystal_density_diffrn 2.073
_exptl_crystal_density_method 'not measured'
_exptl_crystal_description prismatic
_exptl_crystal_F_000 572
_exptl_crystal_size_max 0.06
_exptl_crystal_size_mid 0.05
_exptl_crystal_size_min 0.02
_refine_diff_density_max 0.961
_refine_diff_density_min -0.398
_refine_diff_density_rms 0.175
_refine_ls_extinction_method none
_refine_ls_goodness_of_fit_ref 0.819
_refine_ls_hydrogen_treatment constr
_refine_ls_matrix_type full
_refine_ls_number_parameters 235
_refine_ls_number_reflns 3950
_refine_ls_number_restraints 0
_refine_ls_restrained_S_all 0.819
_refine_ls_R_factor_all 0.1243
_refine_ls_R_factor_gt 0.0606
_refine_ls_shift/su_max 0.000
_refine_ls_shift/su_mean 0.000
_refine_ls_structure_factor_coef Fsqd
_refine_ls_weighting_details 'calc w=1/[\s^2^(Fo^2^)+(0.0605P)^2^]'
_refine_ls_weighting_scheme calc
_refine_ls_wR_factor_gt 0.1344
_refine_ls_wR_factor_ref 0.1418
_reflns_number_gt 1641
_reflns_number_total 3950
_reflns_threshold_expression >2sigma(I)
_cod_data_source_file ic060384fsup3.cif
_cod_data_source_block compound2
_cod_database_code 4332447

loop_
_symmetry_equiv_pos_as_xyz
'x, y, z'
'-x, -y, -z'

loop_
_atom_site_label
_atom_site_type_symbol
_atom_site_fract_x
_atom_site_fract_y
_atom_site_fract_z
_atom_site_U_iso_or_equiv
_atom_site_adp_type
_atom_site_occupancy
_atom_site_symmetry_multiplicity
_atom_site_calc_flag
_atom_site_refinement_flags
Cd1 Cd 0.03454(10) 0.79843(7) 0.46207(5) 0.0369(3) Uani 1 1 d .
N1A N 0.4580(8) 1.1810(6) 0.6889(5) 0.0306(17) Uani 1 1 d .
H1A H 0.5145 1.2282 0.6557 0.037 Uiso 1 1 calc R
C2A C 0.5032(11) 1.2201(8) 0.8022(7) 0.035(2) Uani 1 1 d .
H2A H 0.5921 1.2967 0.8382 0.042 Uiso 1 1 calc R
N3A N 0.4306(9) 1.1576(7) 0.8651(5) 0.0330(18) Uani 1 1 d .
C4A C 0.3113(11) 1.0429(8) 0.8028(6) 0.029(2) Uani 1 1 d .
C5A C 0.2595(10) 0.9990(7) 0.6871(6) 0.0204(18) Uani 1 1 d .
C6A C 0.3284(10) 1.0713(7) 0.6236(6) 0.0219(19) Uani 1 1 d .
S6A S 0.2570(3) 1.0359(2) 0.48449(16) 0.0264(5) Uani 1 1 d .
N7A N 0.1294(8) 0.8806(6) 0.6521(5) 0.0249(16) Uani 1 1 d .
C8A C 0.1052(11) 0.8601(8) 0.7452(6) 0.029(2) Uani 1 1 d .
H8A H 0.0249 0.7874 0.7476 0.035 Uiso 1 1 calc R
N9A N 0.2096(9) 0.9559(6) 0.8381(5) 0.0300(17) Uani 1 1 d .
H9A H 0.2104 0.9601 0.9065 0.036 Uiso 1 1 calc R
N1B N -0.3329(9) 0.4019(6) 0.2232(5) 0.0317(18) Uani 1 1 d .
H1B H -0.3834 0.3497 0.2542 0.038 Uiso 1 1 calc R
C2B C -0.3632(12) 0.3613(8) 0.1082(7) 0.042(2) Uani 1 1 d .
H2B H -0.4380 0.2784 0.0696 0.050 Uiso 1 1 calc R
N3B N -0.2976(9) 0.4273(7) 0.0470(5) 0.0340(18) Uani 1 1 d .
C4B C -0.1906(11) 0.5470(8) 0.1133(6) 0.026(2) Uani 1 1 d .
C5B C -0.1538(10) 0.5971(7) 0.2295(6) 0.0229(19) Uani 1 1 d .
C6B C -0.2260(11) 0.5216(7) 0.2910(6) 0.0233(19) Uani 1 1 d .
S6B S -0.1918(3) 0.5730(2) 0.43326(16) 0.0352(6) Uani 1 1 d .
N7B N -0.0387(9) 0.7207(6) 0.2661(5) 0.0280(17) Uani 1 1 d .
C8B C -0.0100(10) 0.7453(8) 0.1750(6) 0.026(2) Uani 1 1 d .
H8B H 0.0627 0.8225 0.1748 0.031 Uiso 1 1 calc R
N9B N -0.1009(9) 0.6428(6) 0.0802(5) 0.0322(17) Uani 1 1 d .
H9B H -0.1012 0.6395 0.0120 0.039 Uiso 1 1 calc R
O1W O 0.3177(8) 0.6979(5) 0.4384(4) 0.0392(15) Uani 1 1 d .
H1WA H 0.2794 0.6111 0.3985 0.059 Uiso 1 1 d .
H1WB H 0.3740 0.7015 0.4987 0.059 Uiso 1 1 d .
O2W O 0.4846(7) 0.2717(5) 0.3554(4) 0.0392(15) Uiso 1 1 d .
H2WA H 0.4202 0.1952 0.3232 0.059 Uiso 1 1 d .
H2WB H 0.4163 0.3306 0.3681 0.059 Uiso 1 1 d .
N1 N 0.1904(9) 0.4202(7) 0.2080(5) 0.0350(18) Uiso 1 1 d .
O1 O 0.0842(8) 0.3267(6) 0.1318(5) 0.0545(18) Uiso 1 1 d .
O2 O 0.2010(8) 0.4242(5) 0.3086(5) 0.0419(15) Uiso 1 1 d .
O3 O 0.2842(9) 0.5100(7) 0.1864(5) 0.064(2) Uiso 1 1 d .
N2 N 0.2671(9) 0.0198(7) 0.1214(6) 0.0372(18) Uiso 1 1 d .
O4 O 0.1649(8) -0.0738(6) 0.0445(5) 0.0473(16) Uiso 1 1 d .
O5 O 0.2665(7) 0.0295(5) 0.2233(5) 0.0409(15) Uiso 1 1 d .
O6 O 0.3764(9) 0.1007(7) 0.0994(6) 0.067(2) Uiso 1 1 d .

loop_
_atom_site_aniso_label
_atom_site_aniso_U_11
_atom_site_aniso_U_22
_atom_site_aniso_U_33
_atom_site_aniso_U_23
_atom_site_aniso_U_13
_atom_site_aniso_U_12
Cd1 0.0481(5) 0.0321(4) 0.0223(4) 0.0070(3) -0.0053(3) -0.0076(3)
N1A 0.032(4) 0.030(4) 0.025(4) 0.007(3) 0.000(3) -0.003(3)
C2A 0.040(6) 0.035(5) 0.025(5) 0.010(4) -0.012(4) -0.003(4)
N3A 0.035(4) 0.039(4) 0.019(4) 0.009(3) -0.002(3) -0.009(3)
C4A 0.035(5) 0.024(5) 0.024(4) 0.010(4) -0.002(4) -0.004(4)
C5A 0.021(5) 0.022(4) 0.018(4) 0.008(4) 0.000(3) 0.001(4)
C6A 0.024(5) 0.020(4) 0.020(4) 0.008(4) -0.001(4) 0.001(4)
S6A 0.0268(13) 0.0320(13) 0.0187(11) 0.0095(9) 0.0016(9) -0.0016(10)
N7A 0.021(4) 0.032(4) 0.018(4) 0.008(3) 0.004(3) -0.003(3)
C8A 0.030(5) 0.032(5) 0.029(5) 0.018(4) 0.003(4) 0.002(4)
N9A 0.042(5) 0.032(4) 0.019(4) 0.016(3) -0.002(3) -0.002(4)
N1B 0.045(5) 0.027(4) 0.027(4) 0.019(3) -0.001(3) -0.002(4)
C2B 0.051(6) 0.026(5) 0.029(5) -0.005(4) -0.011(4) -0.010(4)
N3B 0.049(5) 0.030(4) 0.020(4) 0.011(3) -0.003(3) -0.005(4)
C4B 0.042(5) 0.024(5) 0.011(4) 0.008(4) 0.001(4) -0.001(4)
C5B 0.023(5) 0.021(4) 0.020(4) 0.006(3) 0.001(3) -0.008(4)
C6B 0.037(5) 0.020(4) 0.015(4) 0.009(4) 0.002(4) 0.004(4)
S6B 0.0488(16) 0.0362(14) 0.0176(11) 0.0096(10) 0.0044(10) -0.0045(11)
N7B 0.036(4) 0.024(4) 0.024(4) 0.010(3) 0.000(3) 0.007(3)
C8B 0.030(5) 0.024(5) 0.027(5) 0.014(4) 0.005(4) -0.005(4)
N9B 0.046(5) 0.035(4) 0.018(4) 0.015(3) 0.006(3) -0.004(4)
O1W 0.056(4) 0.039(3) 0.012(3) 0.005(2) -0.006(3) -0.011(3)

loop_
_atom_type_symbol
_atom_type_description
_atom_type_scat_dispersion_real
_atom_type_scat_dispersion_imag
_atom_type_scat_source
C C 0.0033 0.0016 'International Tables Vol C Tables 4.2.6.8 and 6.1.1.4'
H H 0.0000 0.0000 'International Tables Vol C Tables 4.2.6.8 and 6.1.1.4'
N N 0.0061 0.0033 'International Tables Vol C Tables 4.2.6.8 and 6.1.1.4'
O O 0.0106 0.0060 'International Tables Vol C Tables 4.2.6.8 and 6.1.1.4'
S S 0.1246 0.1234 'International Tables Vol C Tables 4.2.6.8 and 6.1.1.4'
Cd Cd -0.8075 1.2024 'International Tables Vol C Tables 4.2.6.8 and 6.1.1.4'

loop_
_geom_angle_atom_site_label_1
_geom_angle_atom_site_label_2
_geom_angle_atom_site_label_3
_geom_angle
_geom_angle_site_symmetry_3
N7A Cd1 N7B 175.5(2) .
N7A Cd1 O1W 88.48(19) .
N7B Cd1 O1W 88.45(19) .
N7A Cd1 S6B 102.02(17) .
N7B Cd1 S6B 81.59(17) .
O1W Cd1 S6B 95.96(14) .
N7A Cd1 S6A 80.15(17) .
N7B Cd1 S6A 96.34(17) .
O1W Cd1 S6A 86.07(13) .
S6B Cd1 S6A 177.05(8) .
N7A Cd1 S6A 84.91(17) 2_576
N7B Cd1 S6A 97.63(16) 2_576
O1W Cd1 S6A 169.38(12) 2_576
S6B Cd1 S6A 93.55(7) 2_576
S6A Cd1 S6A 84.62(7) 2_576
C2A N1A C6A 124.7(7) .
N3A C2A N1A 124.9(7) .
C2A N3A C4A 112.3(6) .
N9A C4A N3A 128.8(7) .
N9A C4A C5A 106.2(6) .
N3A C4A C5A 124.8(7) .
C4A C5A C6A 121.8(7) .
C4A C5A N7A 109.3(6) .
C6A C5A N7A 128.9(6) .
N1A C6A C5A 111.1(6) .
N1A C6A S6A 123.3(6) .
C5A C6A S6A 125.5(5) .
C6A S6A Cd1 92.6(3) .
C6A S6A Cd1 90.9(3) 2_576
Cd1 S6A Cd1 95.38(7) 2_576
C8A N7A C5A 104.1(6) .
C8A N7A Cd1 143.5(6) .
C5A N7A Cd1 112.4(5) .
N7A C8A N9A 113.2(7) .
C4A N9A C8A 107.2(6) .
C2B N1B C6B 123.2(7) .
N3B C2B N1B 126.7(7) .
C2B N3B C4B 110.9(6) .
N9B C4B N3B 127.8(6) .
N9B C4B C5B 105.5(6) .
N3B C4B C5B 126.6(7) .
C4B C5B N7B 109.7(7) .
C4B C5B C6B 120.2(6) .
N7B C5B C6B 130.1(7) .
N1B C6B C5B 112.4(6) .
N1B C6B S6B 123.2(6) .
C5B C6B S6B 124.4(5) .
C6B S6B Cd1 94.6(3) .
C8B N7B C5B 105.7(6) .
C8B N7B Cd1 145.0(5) .
C5B N7B Cd1 109.2(5) .
N7B C8B N9B 111.4(7) .
C4B N9B C8B 107.6(6) .
O3 N1 O1 120.5(7) .
O3 N1 O2 119.7(7) .
O1 N1 O2 119.8(7) .
O6 N2 O4 120.2(7) .
O6 N2 O5 119.3(7) .
O4 N2 O5 120.4(7) .

loop_
_geom_bond_atom_site_label_1
_geom_bond_atom_site_label_2
_geom_bond_distance
_geom_bond_site_symmetry_2
Cd1 N7A 2.287(6) .
Cd1 N7B 2.339(6) .
Cd1 O1W 2.438(6) .
Cd1 S6B 2.653(2) .
Cd1 S6A 2.763(2) .
Cd1 S6A 2.914(2) 2_576
N1A C2A 1.358(9) .
N1A C6A 1.374(9) .
C2A N3A 1.321(10) .
N3A C4A 1.359(9) .
C4A N9A 1.346(9) .
C4A C5A 1.389(10) .
C5A C6A 1.390(10) .
C5A N7A 1.400(9) .
C6A S6A 1.702(7) .
S6A Cd1 2.914(2) 2_576
N7A C8A 1.307(9) .
C8A N9A 1.361(9) .
N1B C2B 1.371(9) .
N1B C6B 1.371(9) .
C2B N3B 1.309(10) .
N3B C4B 1.366(9) .
C4B N9B 1.363(9) .
C4B C5B 1.382(9) .
C5B N7B 1.385(9) .
C5B C6B 1.404(10) .
C6B S6B 1.694(7) .
N7B C8B 1.311(9) .
C8B N9B 1.371(9) .
N1 O3 1.241(8) .
N1 O1 1.248(7) .
N1 O2 1.267(8) .
N2 O6 1.231(8) .
N2 O4 1.240(7) .
N2 O5 1.273(8) .

loop_
_geom_hbond_atom_site_label_D
_geom_hbond_atom_site_label_H
_geom_hbond_atom_site_label_A
_geom_hbond_distance_DH
_geom_hbond_distance_HA
_geom_hbond_distance_DA
_geom_hbond_angle_DHA
_geom_hbond_site_symmetry_A
N1A H1A O1W 0.86 2.07 2.911(8) 166.2 2_676
N9A H9A O4 0.86 1.97 2.811(8) 165.0 1_566
N9A H9A O6 0.86 2.51 3.207(9) 139.3 1_566
N1B H1B O2W 0.86 2.02 2.862(8) 165.3 1_455
N9B H9B O1 0.86 2.01 2.853(9) 168.1 2_565
O1W H1WB O2W 0.83 1.96 2.780(7) 174.5 2_666
O2W H2WA O5 0.84 1.94 2.763(7) 168.6 .
O2W H2WB O2 0.83 2.17 2.925(8) 149.9 .
